data_7158405
loop_
_publ_author_name
'McCarney, Eoin P.'
'McCarthy, William J.'
'Lovitt, June I.'
'Gunnlaugsson, Thorfinnur'

_publ_section_title
;
 Macrocyclic <i>vs.</i> [2]catenane btp structures: influence of (aryl)
 substitution on the self templation of btp ligands in macrocyclic
 synthesis.
;
_journal_issue 46
_journal_name_full 'Organic &amp; biomolecular chemistry'
_journal_page_first 10189
_journal_page_last 10200
_journal_paper_doi 10.1039/d1ob02032c
_journal_volume 19
_journal_year 2021
_chemical_formula_moiety 'C29 H25 N9 O2, C H3 O'
_chemical_formula_sum 'C30 H28 N9 O3'
_chemical_formula_weight 562.61
_space_group_crystal_system monoclinic
_space_group_IT_number 14
_space_group_name_Hall '-P 2yn'
_space_group_name_H-M_alt 'P 1 21/n 1'
_atom_sites_solution_hydrogens geom
_atom_sites_solution_primary dual
_audit_creation_date 2021-10-14
_audit_creation_method
;
Olex2 1.3
(compiled 2020.11.12 svn.r5f609507 for OlexSys, GUI svn.r6408)
;
_audit_update_record
;
2021-10-14 deposited with the CCDC.	2021-11-11 downloaded from the CCDC.
;
_cell_angle_alpha 90
_cell_angle_beta 90.640(4)
_cell_angle_gamma 90
_cell_formula_units_Z 4
_cell_length_a 4.8236(2)
_cell_length_b 23.2321(13)
_cell_length_c 25.2997(15)
_cell_measurement_reflns_used 5075
_cell_measurement_temperature 100(2)
_cell_measurement_theta_max 67.543
_cell_measurement_theta_min 3.494
_cell_volume 2835.0(3)
_computing_molecular_graphics 'Olex2 1.3 (Dolomanov et al., 2009)'
_computing_publication_material 'Olex2 1.3 (Dolomanov et al., 2009)'
_computing_structure_refinement 'SHELXL 2016/4 (Sheldrick, 2015)'
_computing_structure_solution 'SHELXT 2014/5 (Sheldrick, 2014)'
_diffrn_ambient_temperature 99.99
_diffrn_measured_fraction_theta_full 0.998
_diffrn_measured_fraction_theta_max 0.994
_diffrn_measurement_device_type 'Bruker APEX-II CCD'
_diffrn_measurement_method '\f and \w scans'
_diffrn_radiation_type CuK\a
_diffrn_radiation_wavelength 1.54178
_diffrn_reflns_av_R_equivalents 0.0836
_diffrn_reflns_av_unetI/netI 0.0655
_diffrn_reflns_Laue_measured_fraction_full 0.998
_diffrn_reflns_Laue_measured_fraction_max 0.994
_diffrn_reflns_limit_h_max 5
_diffrn_reflns_limit_h_min -5
_diffrn_reflns_limit_k_max 28
_diffrn_reflns_limit_k_min -26
_diffrn_reflns_limit_l_max 29
_diffrn_reflns_limit_l_min -30
_diffrn_reflns_number 29255
_diffrn_reflns_point_group_measured_fraction_full 0.998
_diffrn_reflns_point_group_measured_fraction_max 0.994
_diffrn_reflns_theta_full 67.679
_diffrn_reflns_theta_max 68.603
_diffrn_reflns_theta_min 3.494
_exptl_absorpt_coefficient_mu 0.731
_exptl_absorpt_correction_T_max 0.7531
_exptl_absorpt_correction_T_min 0.5659
_exptl_absorpt_correction_type multi-scan
_exptl_absorpt_process_details
;
SADABS-2016/2 (Bruker,2016/2) was used for absorption correction.
wR2(int) was 0.0863 before and 0.0531 after correction.
The Ratio of minimum to maximum transmission is 0.8019.
The \l/2 correction factor is Not present.
;
_exptl_crystal_colour clear
_exptl_crystal_colour_lustre clear
_exptl_crystal_colour_primary colourless
_exptl_crystal_density_diffrn 1.318
_exptl_crystal_description plate
_exptl_crystal_F_000 1180
_exptl_crystal_size_max 0.15
_exptl_crystal_size_mid 0.12
_exptl_crystal_size_min 0.08
_refine_diff_density_max 0.785
_refine_diff_density_min -0.262
_refine_diff_density_rms 0.087
_refine_ls_extinction_method none
_refine_ls_goodness_of_fit_ref 1.107
_refine_ls_hydrogen_treatment constr
_refine_ls_matrix_type full
_refine_ls_number_parameters 473
_refine_ls_number_reflns 5190
_refine_ls_number_restraints 84
_refine_ls_restrained_S_all 1.114
_refine_ls_R_factor_all 0.0907
_refine_ls_R_factor_gt 0.0762
_refine_ls_shift/su_max 0.001
_refine_ls_shift/su_mean 0.000
_refine_ls_structure_factor_coef Fsqd
_refine_ls_weighting_details 'w=1/[\s^2^(Fo^2^)+(0.1146P)^2^+1.9839P] where P=(Fo^2^+2Fc^2^)/3'
_refine_ls_weighting_scheme calc
_refine_ls_wR_factor_gt 0.2103
_refine_ls_wR_factor_ref 0.2220
_reflns_Friedel_coverage 0.000
_reflns_number_gt 4135
_reflns_number_total 5190
_reflns_threshold_expression 'I > 2\s(I)'
_cod_data_source_file d1ob02032c2.cif
_cod_data_source_block 10
_cod_depositor_comments 'Adding full bibliography for 7158403--7158405.cif.'
_cod_database_code 7158405
_shelx_shelxl_version_number 2016/4
_shelx_space_group_comment
;
The symmetry employed for this shelxl refinement is uniquely defined
by the following loop, which should always be used as a source of
symmetry information in preference to the above space-group names.
They are only intended as comments.
;
_olex2_refinement_description
;
1. Fixed Uiso
 At 1.2 times of:
  All C(H) groups, All C(H,H) groups, All N(H,H) groups
 At 1.5 times of:
  All C(H,H,H) groups
2. Uiso/Uaniso restraints and constraints
C45 \\sim O46 \\sim C47 \\sim O48 \\sim C49 \\sim O50 \\sim C51 \\sim O52:
within 2A with sigma of 0.01 and sigma for terminal atoms of 0.02 within 2A
3. Others
 Fixed Sof: H21(0.4) H21A(0.6) C22(0.4) H22A(0.4) H22B(0.4) C23(0.6) H23A(0.6)
 H23B(0.6) C24(0.4) H24(0.4) C25(0.4) H25(0.4) C26(0.4) H26A(0.4) H26B(0.4)
 C27(0.6) H27(0.6) C28(0.6) H28(0.6) C29(0.6) H29A(0.6) H29B(0.6) H30(0.4)
 H30A(0.6) C45(0.3) H45A(0.3) H45B(0.3) H45C(0.3) O46(0.3) C47(0.2) H47A(0.2)
 H47B(0.2) H47C(0.2) O48(0.2) C49(0.3) H49A(0.3) H49B(0.3) H49C(0.3) O50(0.3)
 C51(0.2) H51A(0.2) H51B(0.2) H51C(0.2) O52(0.2)
4.a Secondary CH2 refined with riding coordinates:
 C12(H12A,H12B), C22(H22A,H22B), C23(H23A,H23B), C26(H26A,H26B), C29(H29A,
 H29B), C39(H39A,H39B)
4.b Aromatic/amide H refined with riding coordinates:
 C3(H3), C4(H4), C5(H5), C11(H11), C14(H14), C15(H15), C16(H16), C18(H18),
 N21(H21), N21(H21A), C24(H24), C25(H25), C27(H27), C28(H28), N30(H30),
 N30(H30A), C34(H34), C36(H36), C37(H37), C38(H38), C44(H44)
4.c Idealised Me refined as rotating group:
 C45(H45A,H45B,H45C), C47(H47A,H47B,H47C), C49(H49A,H49B,H49C), C51(H51A,H51B,
 H51C)
;
_olex2_submission_special_instructions 'No special instructions were received'

loop_
_space_group_symop_operation_xyz
'x, y, z'
'-x+1/2, y+1/2, -z+1/2'
'-x, -y, -z'
'x-1/2, -y-1/2, z-1/2'

loop_
_atom_site_label
_atom_site_type_symbol
_atom_site_fract_x
_atom_site_fract_y
_atom_site_fract_z
_atom_site_U_iso_or_equiv
_atom_site_adp_type
_atom_site_occupancy
_atom_site_site_symmetry_order
_atom_site_calc_flag
_atom_site_refinement_flags_posn
_atom_site_refinement_flags_adp
_atom_site_refinement_flags_occupancy
_atom_site_disorder_assembly
_atom_site_disorder_group
N1 N 0.4804(5) 0.30177(11) 0.84529(10) 0.0344(5) Uani 1 1 d . . . . .
C2 C 0.5415(6) 0.31531(12) 0.89560(12) 0.0343(6) Uani 1 1 d . . . . .
C3 C 0.7419(6) 0.28599(14) 0.92551(12) 0.0387(7) Uani 1 1 d . . . . .
H3 H 0.783018 0.297293 0.960824 0.046 Uiso 1 1 calc R U . . .
C4 C 0.8781(7) 0.24054(15) 0.90281(14) 0.0468(8) Uani 1 1 d . . . . .
H4 H 1.013452 0.219588 0.922430 0.056 Uiso 1 1 calc R U . . .
C5 C 0.8162(7) 0.22554(15) 0.85113(14) 0.0452(8) Uani 1 1 d . . . . .
H5 H 0.906905 0.194050 0.834736 0.054 Uiso 1 1 calc R U . . .
C6 C 0.6184(6) 0.25760(13) 0.82370(12) 0.0365(7) Uani 1 1 d . . . . .
C7 C 0.5513(6) 0.24544(13) 0.76818(12) 0.0356(6) Uani 1 1 d . . . . .
N8 N 0.7048(5) 0.20846(11) 0.73847(11) 0.0389(6) Uani 1 1 d . . . . .
N9 N 0.6047(5) 0.20769(12) 0.68994(11) 0.0395(6) Uani 1 1 d . . . . .
N10 N 0.3841(5) 0.24368(11) 0.68863(10) 0.0353(6) Uani 1 1 d . . . . .
C11 C 0.3444(6) 0.26789(13) 0.73626(12) 0.0357(6) Uani 1 1 d . . . . .
H11 H 0.204461 0.294602 0.745808 0.043 Uiso 1 1 calc R U . . .
C12 C 0.2355(6) 0.25344(14) 0.63869(12) 0.0375(7) Uani 1 1 d . . . . .
H12A H 0.092147 0.283417 0.643576 0.045 Uiso 1 1 calc R U . . .
H12B H 0.141816 0.217515 0.627345 0.045 Uiso 1 1 calc R U . . .
C13 C 0.4369(6) 0.27244(13) 0.59676(12) 0.0333(6) Uani 1 1 d . . . . .
C14 C 0.5591(6) 0.23230(13) 0.56372(12) 0.0369(7) Uani 1 1 d . . . . .
H14 H 0.503375 0.193123 0.565249 0.044 Uiso 1 1 calc R U . . .
C15 C 0.7617(7) 0.24904(15) 0.52854(13) 0.0419(7) Uani 1 1 d . . . . .
H15 H 0.844676 0.221329 0.506091 0.050 Uiso 1 1 calc R U . . .
C16 C 0.8438(6) 0.30624(15) 0.52603(13) 0.0405(7) Uani 1 1 d . . . . .
H16 H 0.985368 0.317509 0.502366 0.049 Uiso 1 1 calc R U . . .
C17 C 0.7182(6) 0.34722(13) 0.55832(13) 0.0373(7) Uani 1 1 d . . . . .
C18 C 0.5145(6) 0.32977(13) 0.59337(12) 0.0358(7) Uani 1 1 d . . . . .
H18 H 0.427418 0.357489 0.615248 0.043 Uiso 1 1 calc R U . . .
C19 C 0.8150(6) 0.40861(15) 0.55582(15) 0.0456(8) Uani 1 1 d . . . . .
O20 O 1.0575(5) 0.41952(12) 0.54569(14) 0.0651(8) Uani 1 1 d . . . . .
N21 N 0.6245(5) 0.44918(12) 0.56515(14) 0.0492(7) Uani 1 1 d . . . . .
H21 H 0.460695 0.441564 0.578420 0.059 Uiso 0.4 1 calc R U P A 1
H21A H 0.450864 0.437783 0.566873 0.059 Uiso 0.6 1 calc R U P B 2
C22 C 0.718(3) 0.5097(7) 0.5507(5) 0.044(3) Uani 0.4 1 d . . P C 1
H22A H 0.916644 0.514860 0.559407 0.052 Uiso 0.4 1 calc R U P C 1
H22B H 0.690189 0.516475 0.512329 0.052 Uiso 0.4 1 calc R U P C 1
C23 C 0.677(2) 0.5101(4) 0.5727(4) 0.045(2) Uani 0.6 1 d . . P C 2
H23A H 0.630319 0.530554 0.539422 0.054 Uiso 0.6 1 calc R U P C 2
H23B H 0.877699 0.515626 0.579634 0.054 Uiso 0.6 1 calc R U P C 2
C24 C 0.5443(15) 0.5509(3) 0.5821(4) 0.0357(16) Uani 0.4 1 d . . P C 1
H24 H 0.559809 0.590233 0.572474 0.043 Uiso 0.4 1 calc R U P C 1
C25 C 0.373(2) 0.5398(4) 0.6215(4) 0.035(2) Uani 0.4 1 d . . P C 1
H25 H 0.350663 0.500638 0.631522 0.042 Uiso 0.4 1 calc R U P C 1
C26 C 0.211(3) 0.5838(5) 0.6513(5) 0.040(3) Uani 0.4 1 d . . P C 1
H26A H 0.242998 0.621435 0.634034 0.049 Uiso 0.4 1 calc R U P C 1
H26B H 0.012236 0.574567 0.646340 0.049 Uiso 0.4 1 calc R U P C 1
C27 C 0.5163(17) 0.5374(3) 0.6174(3) 0.0377(14) Uani 0.6 1 d . . P C 2
H27 H 0.544847 0.523415 0.652343 0.045 Uiso 0.6 1 calc R U P C 2
C28 C 0.3382(10) 0.5800(3) 0.6098(2) 0.0372(11) Uani 0.6 1 d . . P C 2
H28 H 0.310677 0.592701 0.574438 0.045 Uiso 0.6 1 calc R U P C 2
C29 C 0.1766(16) 0.6099(3) 0.6515(3) 0.0390(16) Uani 0.6 1 d . . P C 2
H29A H -0.023040 0.601808 0.645878 0.047 Uiso 0.6 1 calc R U P C 2
H29B H 0.204198 0.651922 0.648074 0.047 Uiso 0.6 1 calc R U P C 2
N30 N 0.2586(5) 0.59163(14) 0.70661(11) 0.0467(7) Uani 1 1 d . . . . .
H30 H 0.414550 0.607415 0.717685 0.056 Uiso 0.4 1 calc R U P C 1
H30A H 0.435011 0.591692 0.715831 0.056 Uiso 0.6 1 calc R U P C 2
C31 C 0.0691(6) 0.57530(14) 0.74196(13) 0.0394(7) Uani 1 1 d . . . . .
O32 O -0.1726(4) 0.56389(12) 0.72908(9) 0.0479(6) Uani 1 1 d . . . . .
C33 C 0.1599(6) 0.57138(13) 0.79842(12) 0.0356(7) Uani 1 1 d . . . . .
C34 C 0.0129(6) 0.53458(13) 0.83143(12) 0.0356(7) Uani 1 1 d . . . . .
H34 H -0.134496 0.512188 0.817076 0.043 Uiso 1 1 calc R U . . .
C35 C 0.0779(6) 0.53003(13) 0.88483(13) 0.0366(7) Uani 1 1 d . . . . .
C36 C 0.2902(6) 0.56391(13) 0.90599(13) 0.0389(7) Uani 1 1 d . . . . .
H36 H 0.333151 0.561971 0.942684 0.047 Uiso 1 1 calc R U . . .
C37 C 0.4386(6) 0.60044(13) 0.87348(13) 0.0385(7) Uani 1 1 d . . . . .
H37 H 0.584629 0.623095 0.888013 0.046 Uiso 1 1 calc R U . . .
C38 C 0.3760(6) 0.60423(13) 0.81986(13) 0.0370(7) Uani 1 1 d . . . . .
H38 H 0.479867 0.629124 0.797832 0.044 Uiso 1 1 calc R U . . .
C39 C -0.0699(7) 0.48661(14) 0.91877(13) 0.0415(7) Uani 1 1 d . . . . .
H39A H -0.116410 0.504181 0.953197 0.050 Uiso 1 1 calc R U . . .
H39B H -0.244691 0.474548 0.901137 0.050 Uiso 1 1 calc R U . . .
N40 N 0.1096(6) 0.43629(11) 0.92728(10) 0.0387(6) Uani 1 1 d . . . . .
N41 N 0.2494(6) 0.42883(11) 0.97317(11) 0.0415(6) Uani 1 1 d . . . . .
N42 N 0.4173(6) 0.38455(12) 0.96676(10) 0.0403(6) Uani 1 1 d . . . . .
C43 C 0.3855(6) 0.36432(13) 0.91662(12) 0.0353(6) Uani 1 1 d . . . . .
C44 C 0.1889(6) 0.39705(13) 0.89120(12) 0.0379(7) Uani 1 1 d . . . . .
H44 H 0.122982 0.392991 0.855877 0.046 Uiso 1 1 calc R U . . .
C45 C -0.520(2) 0.4273(5) 0.7571(5) 0.049(3) Uani 0.3 1 d . U P D 1
H45A H -0.688455 0.417930 0.736810 0.074 Uiso 0.3 1 calc R U P D 1
H45B H -0.514958 0.468784 0.764131 0.074 Uiso 0.3 1 calc R U P D 1
H45C H -0.520756 0.406283 0.790690 0.074 Uiso 0.3 1 calc R U P D 1
O46 O -0.282(3) 0.4112(5) 0.7275(6) 0.094(3) Uani 0.3 1 d . U P D 1
C47 C -0.062(7) 0.4153(10) 0.7241(12) 0.073(4) Uani 0.2 1 d . U P E 3
H47A H -0.173261 0.380073 0.725903 0.110 Uiso 0.2 1 calc R U P E 3
H47B H -0.155017 0.446214 0.743273 0.110 Uiso 0.2 1 calc R U P E 3
H47C H 0.121066 0.408228 0.740100 0.110 Uiso 0.2 1 calc R U P E 3
O48 O -0.033(5) 0.4298(8) 0.6764(9) 0.098(4) Uani 0.2 1 d . U P E 3
C49 C 0.205(3) 0.4194(4) 0.7242(5) 0.053(3) Uani 0.3 1 d . U P D -1
H49A H 0.379031 0.421209 0.744564 0.080 Uiso 0.3 1 calc R U P D -1
H49B H 0.184231 0.454451 0.703037 0.080 Uiso 0.3 1 calc R U P D -1
H49C H 0.208065 0.385788 0.700830 0.080 Uiso 0.3 1 calc R U P D -1
O50 O 0.001(3) 0.4151(4) 0.7560(4) 0.073(3) Uani 0.3 1 d . U P D -1
C51 C 0.219(5) 0.4080(7) 0.6823(8) 0.052(4) Uani 0.2 1 d . U P F 2
H51A H 0.199772 0.432445 0.650855 0.079 Uiso 0.2 1 calc R U P F 2
H51B H 0.061522 0.414282 0.705591 0.079 Uiso 0.2 1 calc R U P F 2
H51C H 0.224847 0.367514 0.671482 0.079 Uiso 0.2 1 calc R U P F 2
O52 O 0.426(5) 0.4198(7) 0.7049(8) 0.089(4) Uani 0.2 1 d . U P F 2

loop_
_atom_site_aniso_label
_atom_site_aniso_U_11
_atom_site_aniso_U_22
_atom_site_aniso_U_33
_atom_site_aniso_U_23
_atom_site_aniso_U_13
_atom_site_aniso_U_12
N1 0.0314(12) 0.0329(12) 0.0388(13) -0.0008(10) -0.0003(10) -0.0021(10)
C2 0.0328(15) 0.0330(15) 0.0371(15) 0.0022(11) 0.0000(11) -0.0031(12)
C3 0.0358(16) 0.0424(17) 0.0379(16) 0.0001(13) -0.0017(12) -0.0016(13)
C4 0.0427(18) 0.0505(19) 0.0469(18) 0.0035(15) -0.0089(14) 0.0115(15)
C5 0.0447(18) 0.0439(18) 0.0468(18) -0.0054(14) -0.0050(14) 0.0098(14)
C6 0.0348(15) 0.0336(15) 0.0410(16) -0.0001(12) -0.0013(12) -0.0012(12)
C7 0.0307(15) 0.0342(15) 0.0419(16) -0.0032(12) -0.0007(12) 0.0000(12)
N8 0.0340(13) 0.0392(14) 0.0435(14) -0.0056(11) -0.0052(10) 0.0037(10)
N9 0.0305(13) 0.0428(15) 0.0451(15) -0.0058(11) -0.0039(10) 0.0067(11)
N10 0.0280(12) 0.0370(13) 0.0408(13) -0.0022(10) -0.0038(10) 0.0003(10)
C11 0.0278(14) 0.0363(15) 0.0429(16) -0.0031(12) -0.0004(11) -0.0008(11)
C12 0.0268(14) 0.0413(16) 0.0443(17) -0.0013(13) -0.0067(12) -0.0015(12)
C13 0.0233(13) 0.0353(15) 0.0410(15) -0.0030(12) -0.0085(11) -0.0019(11)
C14 0.0360(15) 0.0335(15) 0.0411(16) -0.0041(12) -0.0102(12) -0.0002(12)
C15 0.0391(16) 0.0476(18) 0.0387(16) -0.0080(13) -0.0053(12) 0.0057(14)
C16 0.0306(15) 0.0493(18) 0.0417(17) -0.0024(13) -0.0031(12) 0.0008(13)
C17 0.0253(14) 0.0392(16) 0.0473(17) -0.0023(13) -0.0064(11) -0.0017(12)
C18 0.0259(14) 0.0355(15) 0.0458(17) -0.0071(12) -0.0067(11) 0.0015(11)
C19 0.0260(16) 0.0429(18) 0.068(2) 0.0020(15) -0.0079(14) -0.0056(13)
O20 0.0262(12) 0.0497(15) 0.119(3) 0.0109(15) -0.0036(13) -0.0063(10)
N21 0.0266(13) 0.0343(14) 0.087(2) -0.0061(14) -0.0088(13) -0.0056(11)
C22 0.036(6) 0.042(6) 0.053(8) 0.003(7) 0.001(6) -0.008(4)
C23 0.033(4) 0.034(4) 0.070(6) -0.007(5) 0.003(4) -0.014(3)
C24 0.028(4) 0.034(4) 0.045(5) 0.003(4) -0.003(3) -0.004(3)
C25 0.023(5) 0.032(5) 0.049(5) 0.001(3) -0.007(4) 0.003(4)
C26 0.040(6) 0.032(6) 0.050(5) 0.008(5) -0.011(4) -0.012(5)
C27 0.031(4) 0.035(3) 0.048(4) -0.003(3) -0.004(3) -0.007(3)
C28 0.028(2) 0.037(3) 0.045(3) 0.002(2) -0.006(2) -0.007(2)
C29 0.033(3) 0.038(4) 0.046(3) 0.007(4) -0.008(2) -0.005(4)
N30 0.0273(13) 0.0680(19) 0.0446(15) -0.0023(13) -0.0056(10) -0.0111(12)
C31 0.0277(15) 0.0441(17) 0.0463(17) -0.0062(13) -0.0036(12) -0.0011(12)
O32 0.0278(11) 0.0693(16) 0.0466(13) -0.0038(11) -0.0043(9) -0.0091(10)
C33 0.0249(14) 0.0372(16) 0.0448(17) -0.0067(12) -0.0022(11) 0.0033(11)
C34 0.0261(14) 0.0335(15) 0.0471(17) -0.0080(12) -0.0027(11) 0.0006(11)
C35 0.0304(15) 0.0320(15) 0.0473(17) -0.0055(12) -0.0027(12) 0.0079(12)
C36 0.0381(16) 0.0360(16) 0.0425(17) -0.0073(13) -0.0064(12) 0.0078(13)
C37 0.0321(15) 0.0328(15) 0.0503(18) -0.0078(12) -0.0098(12) 0.0020(12)
C38 0.0292(14) 0.0337(15) 0.0481(17) -0.0063(12) -0.0030(12) 0.0018(11)
C39 0.0411(17) 0.0372(16) 0.0462(18) -0.0044(13) 0.0001(13) 0.0042(13)
N40 0.0423(14) 0.0349(13) 0.0390(14) -0.0016(10) -0.0004(11) 0.0009(11)
N41 0.0465(15) 0.0381(14) 0.0397(14) -0.0033(11) -0.0031(11) 0.0025(12)
N42 0.0427(14) 0.0399(14) 0.0383(14) -0.0003(11) -0.0031(11) 0.0005(11)
C43 0.0359(15) 0.0324(15) 0.0375(15) 0.0015(12) -0.0010(11) -0.0047(12)
C44 0.0424(17) 0.0348(15) 0.0365(15) -0.0034(12) -0.0031(12) 0.0015(12)
C45 0.044(6) 0.029(5) 0.076(8) 0.017(5) -0.006(5) -0.024(4)
O46 0.120(7) 0.056(5) 0.107(7) -0.010(5) -0.029(6) -0.026(6)
C47 0.106(9) 0.032(7) 0.082(9) -0.008(8) -0.001(9) 0.001(8)
O48 0.127(10) 0.073(8) 0.095(9) -0.006(7) 0.004(8) -0.004(8)
C49 0.090(7) 0.011(4) 0.059(6) -0.005(4) 0.018(6) 0.004(5)
O50 0.106(7) 0.054(5) 0.060(5) -0.027(4) -0.010(5) -0.017(5)
C51 0.085(9) 0.024(6) 0.048(7) -0.003(6) 0.020(7) 0.012(7)
O52 0.127(12) 0.042(7) 0.098(10) 0.022(7) 0.009(10) 0.015(8)

loop_
_atom_type_symbol
_atom_type_description
_atom_type_scat_dispersion_real
_atom_type_scat_dispersion_imag
_atom_type_scat_source
C C 0.0181 0.0091 'International Tables Vol C Tables 4.2.6.8 and 6.1.1.4'
H H 0.0000 0.0000 'International Tables Vol C Tables 4.2.6.8 and 6.1.1.4'
N N 0.0311 0.0180 'International Tables Vol C Tables 4.2.6.8 and 6.1.1.4'
O O 0.0492 0.0322 'International Tables Vol C Tables 4.2.6.8 and 6.1.1.4'

loop_
_geom_angle_atom_site_label_1
_geom_angle_atom_site_label_2
_geom_angle_atom_site_label_3
_geom_angle
_geom_angle_site_symmetry_1
_geom_angle_site_symmetry_3
_geom_angle_publ_flag
C2 N1 C6 117.4(3) . . ?
C24a C22a N21 107.0(9) . . ?
N1 C2 C3 122.9(3) . . ?
N1 C2 C43 114.7(3) . . ?
C3 C2 C43 122.4(3) . . ?
C2 C3 H3 120.7 . . ?
C4 C3 C2 118.6(3) . . ?
C4 C3 H3 120.7 . . ?
C3 C4 H4 120.3 . . ?
C3 C4 C5 119.4(3) . . ?
C5 C4 H4 120.3 . . ?
C25a C24a C22 128.9(9) . . ?
C24a C22a H22A 110.3 . . ?
C24a C22a H22B 110.3 . . ?
H22Aa C22a H22B 108.6 . . ?
C28b C27b C23 122.7(8) . . ?
C27b C23b H23A 108.6 . . ?
C27b C23b H23B 108.6 . . ?
H23Ab C23b H23B 107.6 . . ?
C25a C24a H24 115.5 . . ?
C22a C24a H24 115.5 . . ?
C24a C25a H25 117.3 . . ?
C4 C5 H5 120.8 . . ?
C4 C5 C6 118.5(3) . . ?
C6 C5 H5 120.8 . . ?
N1 C6 C5 123.2(3) . . ?
N1 C6 C7 115.6(3) . . ?
C26a C25a H25 117.3 . . ?
C24a C25a C26 125.3(9) . . ?
C25a C26a H26A 107.3 . . ?
H26Aa C26a H26B 106.9 . . ?
C5 C6 C7 121.2(3) . . ?
C25a C26a H26B 107.3 . . ?
C23b C27b H27 118.7 . . ?
N8 C7 C6 122.3(3) . . ?
N8 C7 C11 108.0(3) . . ?
C11 C7 C6 129.7(3) . . ?
C28b C27b H27 118.7 . . ?
C27b C28b H28 117.0 . . ?
N9 N8 C7 109.1(2) . . ?
N8 N9 N10 107.2(2) . . ?
C29b C28b H28 117.0 . . ?
C27b C28b C29 126.1(6) . . ?
C28b C29b H29A 109.0 . . ?
H29Ab C29b H29B 107.8 . . ?
N9 N10 C12 119.6(2) . . ?
C11 N10 N9 110.9(2) . . ?
C11 N10 C12 129.4(3) . . ?
C28b C29b H29B 109.0 . . ?
C28b C29b N30 113.0(6) . . ?
C7 C11 H11 127.6 . . ?
N10 C11 C7 104.9(3) . . ?
N10 C11 H11 127.6 . . ?
O46a C45a H45A 109.5 . . ?
O46a C45a H45B 109.5 . . ?
N10 C12 H12A 109.7 . . ?
N10 C12 H12B 109.7 . . ?
N10 C12 C13 109.8(2) . . ?
H45Aa C45a H45B 109.5 . . ?
O46a C45a H45C 109.5 . . ?
H45Ba C45a H45C 109.5 . . ?
H12A C12 H12B 108.2 . . ?
C13 C12 H12A 109.7 . . ?
C13 C12 H12B 109.7 . . ?
C14 C13 C12 120.5(3) . . ?
C18 C13 C12 120.0(3) . . ?
H45Aa C45a H45C 109.5 . . ?
C18 C13 C14 119.4(3) . . ?
O48c C47c H47A 109.5 . . ?
O48c C47c H47B 109.5 . . ?
H47Ac C47c H47B 109.5 . . ?
H47Ac C47c H47C 109.5 . . ?
H47Bc C47c H47C 109.5 . . ?
C13 C14 H14 119.8 . . ?
C15 C14 C13 120.4(3) . . ?
C15 C14 H14 119.8 . . ?
C14 C15 H15 119.9 . . ?
C14 C15 C16 120.1(3) . . ?
C16 C15 H15 119.9 . . ?
O48c C47c H47C 109.5 . . ?
C45a O46a O50 117.0(11) . . ?
O52b C51b H51A 109.5 . . ?
O52b C51b H51B 109.5 . . ?
H51Ab C51b H51B 109.5 . . ?
H51Ab C51b H51C 109.5 . . ?
H51Bb C51b H51C 109.5 . . ?
C15 C16 H16 120.0 . . ?
C15 C16 C17 120.0(3) . . ?
C17 C16 H16 120.0 . . ?
C16 C17 C19 119.0(3) . . ?
C18 C17 C16 119.2(3) . . ?
C18 C17 C19 121.7(3) . . ?
C13 C18 C17 120.8(3) . . ?
C13 C18 H18 119.6 . . ?
C17 C18 H18 119.6 . . ?
O20 C19 C17 120.2(3) . . ?
O20 C19 N21 123.3(3) . . ?
N21 C19 C17 116.5(3) . . ?
C19 N21 H21 123.1 . . ?
C19 N21 H21A 116.9 . . ?
C19 N21 C22 113.7(6) . . ?
C19 N21 C23 126.2(5) . . ?
C31 N30 C26 121.0(6) . . ?
C31 N30 C29 121.6(4) . . ?
C31 N30 H30 119.5 . . ?
C31 N30 H30A 119.2 . . ?
N30 C31 C33 117.5(3) . . ?
O32 C31 N30 122.2(3) . . ?
O32 C31 C33 120.3(3) . . ?
C34 C33 C31 117.7(3) . . ?
C34 C33 C38 119.0(3) . . ?
C38 C33 C31 123.2(3) . . ?
C33 C34 H34 119.4 . . ?
O52b C51b H51C 109.5 . . ?
C22a N21 H21 123.1 . . ?
C23b N21 H21A 116.9 . . ?
C26a N30 H30 119.5 . . ?
C29b N30 H30A 119.2 . . ?
N21 C22a H22A 110.3 . . ?
N21 C22a H22B 110.3 . . ?
N21 C23b H23A 108.6 . . ?
N21 C23b H23B 108.6 . . ?
N21 C23b C27 114.6(6) . . ?
N30 C26a C25 120.2(9) . . ?
N30 C26a H26A 107.3 . . ?
N30 C26a H26B 107.3 . . ?
N30 C29b H29A 109.0 . . ?
N30 C29b H29B 109.0 . . ?
C35 C34 C33 121.3(3) . . ?
C35 C34 H34 119.4 . . ?
C34 C35 C36 119.2(3) . . ?
C34 C35 C39 120.1(3) . . ?
C36 C35 C39 120.6(3) . . ?
C35 C36 H36 120.0 . . ?
C37 C36 C35 120.0(3) . . ?
C37 C36 H36 120.0 . . ?
C36 C37 H37 119.7 . . ?
C36 C37 C38 120.7(3) . . ?
C38 C37 H37 119.7 . . ?
C33 C38 H38 120.1 . . ?
C37 C38 C33 119.9(3) . . ?
C37 C38 H38 120.1 . . ?
C35 C39 H39A 109.8 . . ?
C35 C39 H39B 109.8 . . ?
H39A C39 H39B 108.2 . . ?
N40 C39 C35 109.5(2) . . ?
N40 C39 H39A 109.8 . . ?
N40 C39 H39B 109.8 . . ?
N41 N40 C39 121.1(3) . . ?
N41 N40 C44 110.7(3) . . ?
C44 N40 C39 127.6(3) . . ?
N42 N41 N40 107.2(2) . . ?
N41 N42 C43 108.7(3) . . ?
N42 C43 C2 123.6(3) . . ?
N42 C43 C44 108.5(3) . . ?
C44 C43 C2 128.0(3) . . ?
N40 C44 C43 104.9(3) . . ?
N40 C44 H44 127.5 . . ?
C43 C44 H44 127.5 . . ?
H49A C49 H49B 109.5 . . ?
H49A C49 H49C 109.5 . . ?
H49B C49 H49C 109.5 . . ?
O50 C49 H49A 109.5 . . ?
O50 C49 H49B 109.5 . . ?
O50 C49 H49C 109.5 . . ?
C49 O50 O46 113.3(13) . . ?

loop_
_geom_bond_atom_site_label_1
_geom_bond_atom_site_label_2
_geom_bond_distance
_geom_bond_site_symmetry_2
_geom_bond_publ_flag
N1 C2 1.341(4) . ?
N1 C6 1.343(4) . ?
C22a H22A 0.9900 . ?
C22a H22B 0.9900 . ?
C23b H23A 0.9900 . ?
C23b H23B 0.9900 . ?
C22a C24 1.504(17) . ?
C24a H24 0.9500 . ?
C24a C25 1.327(13) . ?
C25a H25 0.9500 . ?
C25a C26 1.496(16) . ?
C26a H26A 0.9900 . ?
C26a H26B 0.9900 . ?
C23b C27 1.519(11) . ?
C27b H27 0.9500 . ?
C27b C28 1.322(9) . ?
C28b H28 0.9500 . ?
C28b C29 1.491(10) . ?
C29b H29A 0.9900 . ?
C29b H29B 0.9900 . ?
C26a N30 1.426(13) . ?
C29b N30 1.505(8) . ?
C45a H45A 0.9800 . ?
C45a H45B 0.9800 . ?
C45a H45C 0.9800 . ?
C45a O46 1.43(2) . ?
C47c H47A 0.9800 . ?
C47c H47B 0.9800 . ?
C47c H47C 0.9800 . ?
C47c O48 1.26(3) . ?
O46a O50 1.540(19) . ?
C51b H51A 0.9800 . ?
C51b H51B 0.9800 . ?
C51b H51C 0.9800 . ?
C51b O52 1.18(3) . ?
C2 C3 1.398(4) . ?
C2 C43 1.468(4) . ?
C3 H3 0.9500 . ?
C3 C4 1.373(5) . ?
C4 H4 0.9500 . ?
C4 C5 1.382(5) . ?
C5 H5 0.9500 . ?
C5 C6 1.390(5) . ?
C6 C7 1.465(4) . ?
C7 N8 1.365(4) . ?
C7 C11 1.379(4) . ?
N8 N9 1.315(4) . ?
N9 N10 1.353(4) . ?
N10 C11 1.345(4) . ?
N10 C12 1.464(4) . ?
C11 H11 0.9500 . ?
C12 H12A 0.9900 . ?
C12 H12B 0.9900 . ?
C12 C13 1.512(4) . ?
C13 C14 1.388(4) . ?
C13 C18 1.386(4) . ?
C14 H14 0.9500 . ?
C14 C15 1.385(5) . ?
C15 H15 0.9500 . ?
C15 C16 1.388(5) . ?
C16 H16 0.9500 . ?
C16 C17 1.397(5) . ?
C17 C18 1.391(4) . ?
C17 C19 1.502(5) . ?
C18 H18 0.9500 . ?
C19 O20 1.227(4) . ?
C19 N21 1.339(5) . ?
N21 H21 0.8800 . ?
N21 H21A 0.8800 . ?
N21 C22 1.521(16) . ?
N21 C23 1.450(10) . ?
N30 H30 0.8800 . ?
N30 H30A 0.8800 . ?
N30 C31 1.341(4) . ?
C31 O32 1.236(4) . ?
C31 C33 1.492(5) . ?
C33 C34 1.394(4) . ?
C33 C38 1.397(4) . ?
C34 H34 0.9500 . ?
C34 C35 1.387(4) . ?
C35 C36 1.394(4) . ?
C35 C39 1.509(5) . ?
C36 H36 0.9500 . ?
C36 C37 1.387(5) . ?
C37 H37 0.9500 . ?
C37 C38 1.389(5) . ?
C38 H38 0.9500 . ?
C39 H39A 0.9900 . ?
C39 H39B 0.9900 . ?
C39 N40 1.469(4) . ?
N40 N41 1.347(4) . ?
N40 C44 1.348(4) . ?
N41 N42 1.321(4) . ?
N42 C43 1.360(4) . ?
C43 C44 1.370(4) . ?
C44 H44 0.9500 . ?
C49 H49A 0.9800 . ?
C49 H49B 0.9800 . ?
C49 H49C 0.9800 . ?
C49 O50 1.281(18) . ?

loop_
_geom_torsion_atom_site_label_1
_geom_torsion_atom_site_label_2
_geom_torsion_atom_site_label_3
_geom_torsion_atom_site_label_4
_geom_torsion
_geom_torsion_site_symmetry_1
_geom_torsion_site_symmetry_2
_geom_torsion_site_symmetry_3
_geom_torsion_site_symmetry_4
_geom_torsion_publ_flag
C22a C24a C25a C26a 178.9(11) . . . . ?
C23b C27b C28b C29b -178.8(7) . . . . ?
C24a C25a C26a N30 -117.5(11) . . . . ?
C27b C28b C29b N30 6.8(9) . . . . ?
C28b C29b N30 C31 -129.8(5) . . . . ?
C25a C26a N30 C31 -109.4(10) . . . . ?
C45a O46a O50 C49 -157.6(10) . . . . ?
N1 C2 C3 C4 -1.5(5) . . . . ?
N1 C2 C43 N42 179.9(3) . . . . ?
N1 C2 C43 C44 0.0(4) . . . . ?
N1 C6 C7 N8 169.1(3) . . . . ?
N1 C6 C7 C11 -8.7(5) . . . . ?
C2 N1 C6 C5 0.7(4) . . . . ?
C2 N1 C6 C7 -178.2(3) . . . . ?
C2 C3 C4 C5 0.8(5) . . . . ?
C2 C43 C44 N40 -179.9(3) . . . . ?
C3 C2 C43 N42 -1.4(5) . . . . ?
C3 C2 C43 C44 178.7(3) . . . . ?
C3 C4 C5 C6 0.5(5) . . . . ?
C4 C5 C6 N1 -1.3(5) . . . . ?
C4 C5 C6 C7 177.5(3) . . . . ?
C5 C6 C7 N8 -9.9(5) . . . . ?
C5 C6 C7 C11 172.4(3) . . . . ?
C6 N1 C2 C3 0.7(4) . . . . ?
C6 N1 C2 C43 179.4(3) . . . . ?
C6 C7 N8 N9 -177.4(3) . . . . ?
C6 C7 C11 N10 177.6(3) . . . . ?
C7 N8 N9 N10 -0.8(3) . . . . ?
N8 C7 C11 N10 -0.4(3) . . . . ?
N8 N9 N10 C11 0.5(3) . . . . ?
N8 N9 N10 C12 177.6(3) . . . . ?
N9 N10 C11 C7 0.0(3) . . . . ?
N9 N10 C12 C13 -54.0(4) . . . . ?
N10 C12 C13 C14 92.6(3) . . . . ?
N10 C12 C13 C18 -83.2(3) . . . . ?
C11 C7 N8 N9 0.8(3) . . . . ?
C11 N10 C12 C13 122.5(3) . . . . ?
C12 N10 C11 C7 -176.8(3) . . . . ?
C12 C13 C14 C15 -174.2(3) . . . . ?
C12 C13 C18 C17 174.1(3) . . . . ?
C13 C14 C15 C16 -0.1(5) . . . . ?
C14 C13 C18 C17 -1.8(4) . . . . ?
C14 C15 C16 C17 -1.2(5) . . . . ?
C15 C16 C17 C18 1.1(5) . . . . ?
C17 C19 N21 C22a -167.6(7) . . . . ?
C17 C19 N21 C23b 170.2(6) . . . . ?
O20 C19 N21 C22a 12.4(8) . . . . ?
O20 C19 N21 C23b -9.8(8) . . . . ?
C29b N30 C31 O32 13.9(6) . . . . ?
C26a N30 C31 O32 -14.9(7) . . . . ?
C26a N30 C31 C33 165.3(6) . . . . ?
C29b N30 C31 C33 -165.9(4) . . . . ?
C15 C16 C17 C19 178.6(3) . . . . ?
C16 C17 C18 C13 0.4(4) . . . . ?
C16 C17 C19 O20 -31.3(5) . . . . ?
C16 C17 C19 N21 148.8(3) . . . . ?
C18 C13 C14 C15 1.6(4) . . . . ?
C18 C17 C19 O20 146.2(4) . . . . ?
C18 C17 C19 N21 -33.8(5) . . . . ?
C19 C17 C18 C13 -177.0(3) . . . . ?
C19 N21 C23b C27b -137.0(7) . . . . ?
C19 N21 C22a C24a -157.7(7) . . . . ?
N21 C22a C24a C25a 10.1(16) . . . . ?
N21 C23b C27b C28b -119.2(8) . . . . ?
N30 C31 C33 C34 -155.3(3) . . . . ?
N30 C31 C33 C38 27.3(4) . . . . ?
C31 C33 C34 C35 -177.7(3) . . . . ?
C31 C33 C38 C37 176.5(3) . . . . ?
O32 C31 C33 C34 24.9(4) . . . . ?
O32 C31 C33 C38 -152.5(3) . . . . ?
C33 C34 C35 C36 1.4(4) . . . . ?
C33 C34 C35 C39 -175.3(3) . . . . ?
C34 C33 C38 C37 -0.9(4) . . . . ?
C34 C35 C36 C37 -1.7(4) . . . . ?
C34 C35 C39 N40 101.4(3) . . . . ?
C35 C36 C37 C38 0.8(4) . . . . ?
C35 C39 N40 N41 102.1(3) . . . . ?
C35 C39 N40 C44 -68.3(4) . . . . ?
C36 C35 C39 N40 -75.3(3) . . . . ?
C36 C37 C38 C33 0.6(4) . . . . ?
C38 C33 C34 C35 -0.1(4) . . . . ?
C39 C35 C36 C37 175.0(3) . . . . ?
C39 N40 N41 N42 -172.2(3) . . . . ?
C39 N40 C44 C43 171.3(3) . . . . ?
N40 N41 N42 C43 0.5(3) . . . . ?
N41 N40 C44 C43 0.1(4) . . . . ?
N41 N42 C43 C2 179.7(3) . . . . ?
N41 N42 C43 C44 -0.5(3) . . . . ?
N42 C43 C44 N40 0.2(3) . . . . ?
C43 C2 C3 C4 179.9(3) . . . . ?
C44 N40 N41 N42 -0.4(3) . . . . ?
